data_7714500
loop_
_publ_author_name
'Hsu, Han-Fang'
'Liu, Guan-Lin'
'Su, Yu-Chia'
'Ko, Bao-Tsan'

_publ_section_title
;
 Bimetallic nickel complexes containing imidazole-based phenolate ligands
 as efficient catalysts for the copolymerization of carbon dioxide with
 epoxides.
;
_journal_issue 1
_journal_name_full 'Dalton transactions (Cambridge, England : 2003)'
_journal_page_first 299
_journal_page_last 314
_journal_paper_doi 10.1039/d3dt03084a
_journal_volume 53
_journal_year 2023
_chemical_formula_moiety 'C66 H62 N6 Ni2 O7'
_chemical_formula_sum 'C66 H62 N6 Ni2 O7'
_chemical_formula_weight 1168.63
_space_group_crystal_system monoclinic
_space_group_IT_number 14
_space_group_name_Hall '-P 2yn'
_space_group_name_H-M_alt 'P 1 21/n 1'
_atom_sites_solution_hydrogens mixed
_atom_sites_solution_primary iterative
_audit_creation_date 2023-08-18
_audit_creation_method
;
Olex2 1.2-ac3
(compiled 2017.08.10 svn.r3458 for OlexSys, GUI svn.r5381)
;
_audit_update_record
;
2023-09-06 deposited with the CCDC.	2023-11-17 downloaded from the CCDC.
;
_cell_angle_alpha 90
_cell_angle_beta 107.869(3)
_cell_angle_gamma 90
_cell_formula_units_Z 4
_cell_length_a 12.5633(11)
_cell_length_b 32.882(3)
_cell_length_c 14.9737(12)
_cell_measurement_reflns_used 9891
_cell_measurement_temperature 150(2)
_cell_measurement_theta_max 26.16
_cell_measurement_theta_min 3.01
_cell_volume 5887.3(9)
_computing_cell_refinement 'SAINT V8.38A (?, 2016)'
_computing_data_reduction 'SAINT V8.38A (?, 2016)'
_computing_molecular_graphics 'Olex2 (Dolomanov et al., 2009)'
_computing_publication_material 'Olex2 (Dolomanov et al., 2009)'
_computing_structure_refinement 'ShelXL (Sheldrick, 2015)'
_computing_structure_solution 'olex2.solve (Bourhis et al., 2015)'
_diffrn_ambient_temperature 149.76
_diffrn_measured_fraction_theta_full 0.998
_diffrn_measured_fraction_theta_max 0.998
_diffrn_measurement_device_type 'Bruker APEX-II CCD'
_diffrn_measurement_method '\f and \w scans'
_diffrn_radiation_type MoK\a
_diffrn_radiation_wavelength 0.71073
_diffrn_reflns_av_R_equivalents 0.0973
_diffrn_reflns_av_unetI/netI 0.0438
_diffrn_reflns_Laue_measured_fraction_full 0.998
_diffrn_reflns_Laue_measured_fraction_max 0.998
_diffrn_reflns_limit_h_max 14
_diffrn_reflns_limit_h_min -14
_diffrn_reflns_limit_k_max 39
_diffrn_reflns_limit_k_min -39
_diffrn_reflns_limit_l_max 17
_diffrn_reflns_limit_l_min -17
_diffrn_reflns_number 80207
_diffrn_reflns_point_group_measured_fraction_full 0.998
_diffrn_reflns_point_group_measured_fraction_max 0.998
_diffrn_reflns_theta_full 25.000
_diffrn_reflns_theta_max 25.000
_diffrn_reflns_theta_min 2.910
_diffrn_standards_number 0
_exptl_absorpt_coefficient_mu 0.699
_exptl_absorpt_correction_T_max 0.7454
_exptl_absorpt_correction_T_min 0.6367
_exptl_absorpt_correction_type multi-scan
_exptl_absorpt_process_details
;
SADABS-2016/2 (Bruker,2016/2) was used for absorption correction.
wR2(int) was 0.0810 before and 0.0590 after correction.
The Ratio of minimum to maximum transmission is 0.8542.
The \l/2 correction factor is Not present.
;
_exptl_crystal_colour green
_exptl_crystal_colour_primary green
_exptl_crystal_density_diffrn 1.318
_exptl_crystal_description CUBE
_exptl_crystal_F_000 2448
_exptl_crystal_size_max 0.31
_exptl_crystal_size_mid 0.23
_exptl_crystal_size_min 0.11
_refine_diff_density_max 0.782
_refine_diff_density_min -1.031
_refine_diff_density_rms 0.115
_refine_ls_extinction_method none
_refine_ls_goodness_of_fit_ref 1.265
_refine_ls_hydrogen_treatment constr
_refine_ls_matrix_type full
_refine_ls_number_parameters 741
_refine_ls_number_reflns 10340
_refine_ls_number_restraints 12
_refine_ls_restrained_S_all 1.265
_refine_ls_R_factor_all 0.1125
_refine_ls_R_factor_gt 0.0985
_refine_ls_shift/su_max 0.001
_refine_ls_shift/su_mean 0.000
_refine_ls_structure_factor_coef Fsqd
_refine_ls_weighting_details 'w=1/[\s^2^(Fo^2^)+59.8633P] where P=(Fo^2^+2Fc^2^)/3'
_refine_ls_weighting_scheme calc
_refine_ls_wR_factor_gt 0.2226
_refine_ls_wR_factor_ref 0.2285
_reflns_Friedel_coverage 0.000
_reflns_number_gt 8848
_reflns_number_total 10340
_reflns_threshold_expression 'I > 2\s(I)'
_cod_data_source_file d3dt03084a2.cif
_cod_data_source_block nphoacni
_cod_depositor_comments 'Adding full bibliography for 7714500--7714509.cif.'
_cod_original_sg_symbol_H-M 'P 21/n'
_cod_database_code 7714500
_shelx_shelxl_version_number 2018/3
_shelx_space_group_comment
;
The symmetry employed for this shelxl refinement is uniquely defined
by the following loop, which should always be used as a source of
symmetry information in preference to the above space-group names.
They are only intended as comments.
;
_olex2_refinement_description
;
1. Fixed Uiso
 At 1.2 times of:
  All C(H) groups, All C(H,H) groups
 At 1.5 times of:
  All C(H,H,H) groups, All O(H,H) groups
2. Uiso/Uaniso restraints and constraints
C64 \\sim C65: within 2A with sigma of 0.001 and sigma for terminal atoms of
0.002
Uanis(O4) \\sim Ueq: with sigma of 0.001 and sigma for terminal atoms of 0.002
Uanis(O4) = Uanis(O4A)
3. Others
 Sof(O4A)=1-FVAR(1)
 Sof(O4)=FVAR(1)
4.a Rotating group:
 O5(H5A,H5B)
4.b Secondary CH2 refined with riding coordinates:
 C7(H7A,H7B), C8(H8A,H8B), C9(H9A,H9B), C10(H10A,H10B)
4.c Aromatic/amide H refined with riding coordinates:
 C3(H3), C5(H5), C14(H14), C16(H16), C19(H19), C20(H20), C21(H21), C22(H22),
 C23(H23), C26(H26), C27(H27), C28(H28), C29(H29), C30(H30), C32(H32), C33(H33),
  C34(H34), C35(H35), C36(H36), C45(H45), C46(H46), C47(H47), C48(H48),
 C49(H49), C52(H52), C53(H53), C54(H54), C55(H55), C56(H56), C58(H58), C59(H59),
  C60(H60), C61(H61), C62(H62)
4.d Idealised Me refined as rotating group:
 C38(H38A,H38B,H38C), C39(H39A,H39B,H39C), C40(H40A,H40B,H40C), C41(H41A,H41B,
 H41C), C65(H65A,H65B,H65C), C67(H67A,H67B,H67C)
;
_olex2_submission_special_instructions 'No special instructions were received'

loop_
_space_group_symop_operation_xyz
'x, y, z'
'-x+1/2, y+1/2, -z+1/2'
'-x, -y, -z'
'x-1/2, -y-1/2, z-1/2'

loop_
_atom_site_label
_atom_site_type_symbol
_atom_site_fract_x
_atom_site_fract_y
_atom_site_fract_z
_atom_site_U_iso_or_equiv
_atom_site_adp_type
_atom_site_occupancy
_atom_site_site_symmetry_order
_atom_site_calc_flag
_atom_site_refinement_flags_posn
_atom_site_refinement_flags_adp
_atom_site_refinement_flags_occupancy
_atom_site_disorder_assembly
_atom_site_disorder_group
Ni1 Ni -0.26318(8) 0.68127(3) 0.01550(7) 0.0299(2) Uani 1 1 d . . . . .
Ni2 Ni -0.21173(7) 0.61324(3) 0.16926(6) 0.0244(2) Uani 1 1 d . . . . .
O1 O -0.2886(4) 0.66883(15) 0.1406(3) 0.0275(11) Uani 1 1 d . . . . .
O2 O -0.2189(4) 0.62138(15) 0.0347(3) 0.0267(11) Uani 1 1 d . . . . .
O3 O -0.2852(6) 0.74296(18) 0.0151(5) 0.0528(17) Uani 1 1 d . . . . .
O4 O -0.1162(13) 0.7628(5) 0.1378(14) 0.047(2) Uani 0.437(16) 1 d . U P A 1
O4A O -0.1328(11) 0.7742(4) 0.0931(11) 0.047(2) Uani 0.563(16) 1 d . . P A 2
O5 O -0.0908(5) 0.69254(18) 0.0741(4) 0.0411(14) Uani 1 1 d . . . . .
H5A H -0.058923 0.673734 0.116847 0.062 Uiso 1 1 d GR . . . .
H5B H -0.079823 0.715484 0.107347 0.062 Uiso 1 1 d GR . . . .
O6 O -0.0413(4) 0.63604(17) 0.2143(4) 0.0367(13) Uani 1 1 d . . . . .
O7 O -0.0773(4) 0.57156(16) 0.1822(3) 0.0306(12) Uani 1 1 d . . . . .
N1 N -0.2145(5) 0.62022(18) 0.3072(4) 0.0260(13) Uani 1 1 d . . . . .
N2 N -0.2398(5) 0.66169(18) 0.4152(4) 0.0248(13) Uani 1 1 d . . . . .
N3 N -0.3275(5) 0.56378(19) 0.1213(4) 0.0238(13) Uani 1 1 d . . . . .
N4 N -0.2838(5) 0.50041(17) 0.0940(4) 0.0202(12) Uani 1 1 d . . . . .
N5 N -0.4369(5) 0.67613(18) -0.0495(4) 0.0285(14) Uani 1 1 d . . . . .
N6 N -0.2537(6) 0.68018(19) -0.1222(4) 0.0314(14) Uani 1 1 d . . . . .
C1 C -0.3819(6) 0.6753(2) 0.1637(5) 0.0250(15) Uani 1 1 d . . . . .
C2 C -0.3808(6) 0.6665(2) 0.2562(5) 0.0262(15) Uani 1 1 d . . . . .
C3 C -0.4757(6) 0.6728(2) 0.2831(5) 0.0299(17) Uani 1 1 d . . . . .
H3 H -0.472516 0.667273 0.346134 0.036 Uiso 1 1 calc R . . . .
C4 C -0.5746(6) 0.6868(2) 0.2217(6) 0.0335(18) Uani 1 1 d . . . . .
C5 C -0.5748(6) 0.6953(2) 0.1311(5) 0.0306(17) Uani 1 1 d . . . . .
H5 H -0.642246 0.705024 0.087822 0.037 Uiso 1 1 calc R . . . .
C6 C -0.4824(6) 0.6905(2) 0.0994(5) 0.0280(16) Uani 1 1 d . . . . .
C7 C -0.4943(7) 0.7028(2) 0.0006(5) 0.0317(17) Uani 1 1 d . . . . .
H7A H -0.574941 0.703543 -0.035231 0.038 Uiso 1 1 calc R . . . .
H7B H -0.464860 0.730790 0.001224 0.038 Uiso 1 1 calc R . . . .
C8 C -0.4527(7) 0.6926(2) -0.1451(5) 0.0362(19) Uani 1 1 d . . . . .
H8A H -0.441942 0.722461 -0.141859 0.043 Uiso 1 1 calc R . . . .
H8B H -0.529687 0.686842 -0.185686 0.043 Uiso 1 1 calc R . . . .
C9 C -0.3689(7) 0.6731(3) -0.1863(5) 0.0379(19) Uani 1 1 d . . . . .
H9A H -0.383519 0.643506 -0.194268 0.045 Uiso 1 1 calc R . . . .
H9B H -0.376480 0.684967 -0.248678 0.045 Uiso 1 1 calc R . . . .
C10 C -0.1763(7) 0.6466(2) -0.1311(6) 0.0314(17) Uani 1 1 d . . . . .
H10A H -0.166683 0.648120 -0.194208 0.038 Uiso 1 1 calc R . . . .
H10B H -0.102139 0.651176 -0.084436 0.038 Uiso 1 1 calc R . . . .
C11 C -0.2147(6) 0.6049(2) -0.1174(5) 0.0250(15) Uani 1 1 d . . . . .
C12 C -0.2322(5) 0.5939(2) -0.0313(5) 0.0225(14) Uani 1 1 d . . . . .
C13 C -0.2641(5) 0.5529(2) -0.0201(4) 0.0178(13) Uani 1 1 d . . . . .
C14 C -0.2809(6) 0.5261(2) -0.0965(5) 0.0217(14) Uani 1 1 d . . . . .
H14 H -0.305656 0.499267 -0.090238 0.026 Uiso 1 1 calc R . . . .
C15 C -0.2635(6) 0.5367(2) -0.1802(5) 0.0258(15) Uani 1 1 d . . . . .
C16 C -0.2305(6) 0.5766(2) -0.1885(5) 0.0242(15) Uani 1 1 d . . . . .
H16 H -0.218288 0.584700 -0.245519 0.029 Uiso 1 1 calc R . . . .
C17 C -0.1321(6) 0.6120(2) 0.3921(5) 0.0278(16) Uani 1 1 d . . . . .
C18 C -0.0460(6) 0.5804(2) 0.4068(5) 0.0272(16) Uani 1 1 d . . . . .
C19 C -0.0721(6) 0.5420(2) 0.3645(5) 0.0282(16) Uani 1 1 d . . . . .
H19 H -0.145432 0.537066 0.323893 0.034 Uiso 1 1 calc R . . . .
C20 C 0.0066(6) 0.5114(2) 0.3809(5) 0.0325(17) Uani 1 1 d . . . . .
H20 H -0.012799 0.485628 0.351662 0.039 Uiso 1 1 calc R . . . .
C21 C 0.1144(7) 0.5183(3) 0.4402(5) 0.040(2) Uani 1 1 d . . . . .
H21 H 0.168637 0.497209 0.452196 0.048 Uiso 1 1 calc R . . . .
C22 C 0.1420(7) 0.5562(3) 0.4816(5) 0.041(2) Uani 1 1 d . . . . .
H22 H 0.215634 0.561228 0.521773 0.049 Uiso 1 1 calc R . . . .
C23 C 0.0630(6) 0.5863(3) 0.4645(6) 0.038(2) Uani 1 1 d . . . . .
H23 H 0.083313 0.612161 0.493123 0.045 Uiso 1 1 calc R . . . .
C24 C -0.1472(6) 0.6380(2) 0.4594(5) 0.0234(15) Uani 1 1 d . . . . .
C25 C -0.0848(6) 0.6428(2) 0.5600(5) 0.0260(15) Uani 1 1 d . . . . .
C26 C -0.0709(6) 0.6105(3) 0.6216(5) 0.0311(17) Uani 1 1 d . . . . .
H26 H -0.103073 0.584880 0.598789 0.037 Uiso 1 1 calc R . . . .
C27 C -0.0110(7) 0.6146(3) 0.7159(6) 0.043(2) Uani 1 1 d . . . . .
H27 H -0.001301 0.592002 0.757232 0.052 Uiso 1 1 calc R . . . .
C28 C 0.0342(7) 0.6520(3) 0.7487(6) 0.048(2) Uani 1 1 d . . . . .
H28 H 0.075748 0.654933 0.813075 0.057 Uiso 1 1 calc R . . . .
C29 C 0.0202(8) 0.6850(3) 0.6899(7) 0.051(2) Uani 1 1 d . . . . .
H29 H 0.050396 0.710739 0.713670 0.061 Uiso 1 1 calc R . . . .
C30 C -0.0383(7) 0.6805(3) 0.5958(6) 0.040(2) Uani 1 1 d . . . . .
H30 H -0.047192 0.703135 0.554848 0.048 Uiso 1 1 calc R . . . .
C31 C -0.2842(6) 0.6957(2) 0.4546(5) 0.0275(16) Uani 1 1 d . . . . .
C32 C -0.3357(7) 0.6888(3) 0.5216(5) 0.0383(19) Uani 1 1 d . . . . .
H32 H -0.336206 0.662316 0.546769 0.046 Uiso 1 1 calc R . . . .
C33 C -0.3873(8) 0.7210(4) 0.5523(6) 0.055(3) Uani 1 1 d . . . . .
H33 H -0.424509 0.716539 0.597887 0.067 Uiso 1 1 calc R . . . .
C34 C -0.3843(7) 0.7591(3) 0.5169(6) 0.048(2) Uani 1 1 d . . . . .
H34 H -0.419151 0.781093 0.538345 0.057 Uiso 1 1 calc R . . . .
C35 C -0.3313(7) 0.7661(3) 0.4503(6) 0.047(2) Uani 1 1 d . . . . .
H35 H -0.330250 0.792630 0.425514 0.056 Uiso 1 1 calc R . . . .
C36 C -0.2786(7) 0.7336(2) 0.4189(6) 0.0360(18) Uani 1 1 d . . . . .
H36 H -0.240109 0.737939 0.374138 0.043 Uiso 1 1 calc R . . . .
C37 C -0.2778(6) 0.6495(2) 0.3231(5) 0.0283(16) Uani 1 1 d . . . . .
C38 C -0.6792(7) 0.6912(3) 0.2503(6) 0.039(2) Uani 1 1 d . . . . .
H38A H -0.729207 0.668169 0.225642 0.059 Uiso 1 1 calc GR . . . .
H38B H -0.717087 0.716607 0.224966 0.059 Uiso 1 1 calc GR . . . .
H38C H -0.659183 0.691526 0.318935 0.059 Uiso 1 1 calc GR . . . .
C39 C -0.4832(6) 0.6346(2) -0.0541(5) 0.0297(16) Uani 1 1 d . . . . .
H39A H -0.448979 0.617135 -0.090795 0.045 Uiso 1 1 calc GR . . . .
H39B H -0.564290 0.635452 -0.084073 0.045 Uiso 1 1 calc GR . . . .
H39C H -0.466913 0.623602 0.009543 0.045 Uiso 1 1 calc GR . . . .
C40 C -0.2090(9) 0.7189(3) -0.1469(7) 0.052(3) Uani 1 1 d . . . . .
H40A H -0.260357 0.741176 -0.145562 0.078 Uiso 1 1 calc GR . . . .
H40B H -0.201452 0.716740 -0.209961 0.078 Uiso 1 1 calc GR . . . .
H40C H -0.135574 0.724437 -0.101517 0.078 Uiso 1 1 calc GR . . . .
C41 C -0.2824(7) 0.5076(2) -0.2605(5) 0.0361(19) Uani 1 1 d . . . . .
H41A H -0.306646 0.481308 -0.242917 0.054 Uiso 1 1 calc GR . . . .
H41B H -0.212642 0.504075 -0.276057 0.054 Uiso 1 1 calc GR . . . .
H41C H -0.340272 0.518441 -0.315231 0.054 Uiso 1 1 calc GR . . . .
C43 C -0.3515(5) 0.5374(2) 0.1866(5) 0.0242(15) Uani 1 1 d . . . . .
C44 C -0.4054(6) 0.5514(2) 0.2564(5) 0.0283(16) Uani 1 1 d . . . . .
C45 C -0.5013(6) 0.5748(2) 0.2280(6) 0.0365(19) Uani 1 1 d . . . . .
H45 H -0.529107 0.583965 0.164930 0.044 Uiso 1 1 calc R . . . .
C46 C -0.5572(8) 0.5848(3) 0.2929(8) 0.052(3) Uani 1 1 d . . . . .
H46 H -0.623501 0.600696 0.273295 0.062 Uiso 1 1 calc R . . . .
C47 C -0.5172(9) 0.5719(3) 0.3847(8) 0.061(3) Uani 1 1 d . . . . .
H47 H -0.554982 0.579092 0.428489 0.073 Uiso 1 1 calc R . . . .
C48 C -0.4230(9) 0.5488(3) 0.4117(7) 0.057(3) Uani 1 1 d . . . . .
H48 H -0.395299 0.539701 0.474867 0.068 Uiso 1 1 calc R . . . .
C49 C -0.3668(7) 0.5383(3) 0.3487(5) 0.040(2) Uani 1 1 d . . . . .
H49 H -0.301329 0.522075 0.368930 0.048 Uiso 1 1 calc R . . . .
C50 C -0.3247(5) 0.4984(2) 0.1709(4) 0.0216(14) Uani 1 1 d . . . . .
C51 C -0.3398(6) 0.4605(2) 0.2179(5) 0.0251(15) Uani 1 1 d . . . . .
C52 C -0.4428(6) 0.4542(3) 0.2348(5) 0.0311(17) Uani 1 1 d . . . . .
H52 H -0.501332 0.473503 0.213364 0.037 Uiso 1 1 calc R . . . .
C53 C -0.4588(7) 0.4199(3) 0.2824(6) 0.039(2) Uani 1 1 d . . . . .
H53 H -0.528306 0.416187 0.294223 0.046 Uiso 1 1 calc R . . . .
C54 C -0.3762(7) 0.3910(3) 0.3132(5) 0.039(2) Uani 1 1 d . . . . .
H54 H -0.388225 0.367696 0.346264 0.047 Uiso 1 1 calc R . . . .
C55 C -0.2751(7) 0.3965(3) 0.2951(5) 0.0360(19) Uani 1 1 d . . . . .
H55 H -0.218726 0.376240 0.313497 0.043 Uiso 1 1 calc R . . . .
C56 C -0.2561(6) 0.4317(3) 0.2500(5) 0.0312(17) Uani 1 1 d . . . . .
H56 H -0.185180 0.435914 0.241232 0.037 Uiso 1 1 calc R . . . .
C57 C -0.2262(6) 0.4672(2) 0.0638(5) 0.0254(15) Uani 1 1 d . . . . .
C58 C -0.2854(7) 0.4326(2) 0.0264(5) 0.0321(17) Uani 1 1 d . . . . .
H58 H -0.362832 0.430100 0.019381 0.039 Uiso 1 1 calc R . . . .
C59 C -0.2264(9) 0.4016(3) -0.0008(6) 0.049(2) Uani 1 1 d . . . . .
H59 H -0.263740 0.376949 -0.024884 0.059 Uiso 1 1 calc R . . . .
C60 C -0.1144(10) 0.4059(3) 0.0067(7) 0.055(3) Uani 1 1 d . . . . .
H60 H -0.076048 0.384649 -0.013527 0.066 Uiso 1 1 calc R . . . .
C61 C -0.0584(8) 0.4411(3) 0.0434(6) 0.049(3) Uani 1 1 d . . . . .
H61 H 0.018296 0.444056 0.048077 0.059 Uiso 1 1 calc R . . . .
C62 C -0.1133(7) 0.4721(3) 0.0735(5) 0.0350(18) Uani 1 1 d . . . . .
H62 H -0.074806 0.496179 0.100128 0.042 Uiso 1 1 calc R . . . .
C63 C -0.2891(6) 0.5396(2) 0.0653(5) 0.0232(15) Uani 1 1 d . . . . .
C64 C -0.2201(13) 0.7717(4) 0.0522(13) 0.101(4) Uani 1 1 d . U . . .
C65 C -0.2726(12) 0.8143(3) 0.0071(12) 0.104(4) Uani 1 1 d . U . . .
H65A H -0.342395 0.809301 -0.043315 0.156 Uiso 1 1 calc GR . . . .
H65B H -0.219457 0.828290 -0.018446 0.156 Uiso 1 1 calc GR . . . .
H65C H -0.287849 0.831257 0.055584 0.156 Uiso 1 1 calc GR . . . .
C66 C -0.0077(6) 0.5995(3) 0.2081(5) 0.0299(17) Uani 1 1 d . . . . .
C67 C 0.1147(7) 0.5913(3) 0.2344(7) 0.049(2) Uani 1 1 d . . . . .
H67A H 0.155515 0.617072 0.241637 0.073 Uiso 1 1 calc GR . . . .
H67B H 0.130736 0.575031 0.185179 0.073 Uiso 1 1 calc GR . . . .
H67C H 0.138418 0.576255 0.293823 0.073 Uiso 1 1 calc GR . . . .

loop_
_atom_site_aniso_label
_atom_site_aniso_U_11
_atom_site_aniso_U_22
_atom_site_aniso_U_33
_atom_site_aniso_U_23
_atom_site_aniso_U_13
_atom_site_aniso_U_12
Ni1 0.0356(5) 0.0228(5) 0.0342(5) -0.0042(4) 0.0152(4) -0.0076(4)
Ni2 0.0195(4) 0.0286(5) 0.0240(5) -0.0083(4) 0.0052(4) -0.0030(4)
O1 0.023(3) 0.032(3) 0.027(3) -0.005(2) 0.008(2) -0.002(2)
O2 0.028(3) 0.028(3) 0.025(3) -0.006(2) 0.011(2) -0.004(2)
O3 0.068(4) 0.025(3) 0.075(5) -0.010(3) 0.035(4) -0.016(3)
O4 0.047(3) 0.047(3) 0.048(3) 0.0001(19) 0.014(2) -0.0025(19)
O4A 0.047(3) 0.047(3) 0.048(3) 0.0001(19) 0.014(2) -0.0025(19)
O5 0.038(3) 0.038(3) 0.052(4) -0.009(3) 0.020(3) -0.016(3)
O6 0.026(3) 0.037(3) 0.046(3) -0.009(3) 0.009(2) -0.007(2)
O7 0.025(3) 0.037(3) 0.028(3) -0.006(2) 0.006(2) -0.004(2)
N1 0.021(3) 0.027(3) 0.027(3) -0.014(3) 0.003(2) -0.008(3)
N2 0.025(3) 0.026(3) 0.023(3) -0.006(2) 0.006(3) 0.003(2)
N3 0.019(3) 0.033(3) 0.020(3) -0.006(2) 0.007(2) -0.005(2)
N4 0.023(3) 0.021(3) 0.015(3) 0.000(2) 0.004(2) 0.003(2)
N5 0.039(4) 0.016(3) 0.033(3) 0.002(3) 0.014(3) 0.005(3)
N6 0.047(4) 0.021(3) 0.032(3) 0.001(3) 0.021(3) -0.005(3)
C1 0.027(4) 0.016(3) 0.029(4) -0.006(3) 0.005(3) -0.003(3)
C2 0.024(4) 0.024(4) 0.029(4) -0.012(3) 0.006(3) -0.001(3)
C3 0.031(4) 0.028(4) 0.030(4) -0.012(3) 0.009(3) -0.004(3)
C4 0.029(4) 0.029(4) 0.044(5) -0.013(4) 0.014(4) -0.008(3)
C5 0.030(4) 0.024(4) 0.035(4) -0.007(3) 0.005(3) 0.001(3)
C6 0.027(4) 0.018(4) 0.036(4) -0.005(3) 0.005(3) 0.000(3)
C7 0.037(4) 0.025(4) 0.029(4) -0.001(3) 0.005(3) 0.006(3)
C8 0.049(5) 0.029(4) 0.030(4) 0.010(3) 0.011(4) 0.011(4)
C9 0.051(5) 0.035(5) 0.029(4) 0.008(3) 0.016(4) 0.009(4)
C10 0.039(4) 0.021(4) 0.038(4) 0.002(3) 0.017(4) -0.001(3)
C11 0.027(4) 0.022(4) 0.030(4) 0.006(3) 0.016(3) 0.007(3)
C12 0.018(3) 0.025(4) 0.022(3) 0.000(3) 0.002(3) 0.004(3)
C13 0.015(3) 0.022(3) 0.014(3) -0.003(3) 0.000(2) 0.001(3)
C14 0.023(3) 0.020(3) 0.021(3) 0.006(3) 0.005(3) 0.005(3)
C15 0.023(4) 0.031(4) 0.021(3) 0.000(3) 0.004(3) 0.008(3)
C16 0.025(4) 0.032(4) 0.016(3) 0.006(3) 0.007(3) 0.003(3)
C17 0.025(4) 0.029(4) 0.028(4) -0.007(3) 0.005(3) -0.009(3)
C18 0.018(3) 0.038(4) 0.023(4) -0.010(3) 0.003(3) -0.002(3)
C19 0.023(4) 0.032(4) 0.027(4) 0.001(3) 0.003(3) 0.006(3)
C20 0.035(4) 0.033(4) 0.026(4) -0.004(3) 0.006(3) 0.007(3)
C21 0.040(5) 0.053(5) 0.025(4) 0.008(4) 0.007(4) 0.018(4)
C22 0.028(4) 0.066(6) 0.023(4) -0.018(4) 0.000(3) 0.002(4)
C23 0.029(4) 0.049(5) 0.034(4) -0.018(4) 0.008(3) 0.003(4)
C24 0.022(3) 0.024(4) 0.021(3) -0.002(3) 0.003(3) 0.000(3)
C25 0.025(4) 0.032(4) 0.019(3) -0.004(3) 0.003(3) -0.001(3)
C26 0.024(4) 0.039(4) 0.031(4) 0.001(3) 0.010(3) 0.008(3)
C27 0.034(4) 0.065(6) 0.035(4) 0.013(4) 0.017(4) 0.017(4)
C28 0.035(5) 0.071(7) 0.031(5) -0.012(5) 0.002(4) 0.013(5)
C29 0.049(5) 0.045(6) 0.048(5) -0.019(5) -0.003(4) 0.008(4)
C30 0.033(4) 0.043(5) 0.036(4) -0.002(4) -0.001(4) 0.003(4)
C31 0.022(4) 0.035(4) 0.021(4) -0.010(3) 0.000(3) 0.006(3)
C32 0.043(5) 0.046(5) 0.026(4) 0.003(4) 0.010(4) 0.007(4)
C33 0.044(5) 0.097(9) 0.024(4) -0.012(5) 0.009(4) 0.026(5)
C34 0.033(5) 0.060(6) 0.041(5) -0.012(5) -0.002(4) 0.021(4)
C35 0.035(5) 0.039(5) 0.050(5) -0.012(4) -0.010(4) 0.011(4)
C36 0.030(4) 0.035(5) 0.037(4) -0.008(4) 0.003(3) 0.000(3)
C37 0.027(4) 0.034(4) 0.026(4) -0.010(3) 0.012(3) -0.007(3)
C38 0.036(4) 0.035(5) 0.050(5) -0.006(4) 0.018(4) 0.005(4)
C39 0.031(4) 0.026(4) 0.029(4) -0.004(3) 0.005(3) -0.004(3)
C40 0.087(7) 0.025(4) 0.059(6) 0.009(4) 0.045(6) -0.011(5)
C41 0.058(5) 0.028(4) 0.025(4) 0.001(3) 0.017(4) 0.005(4)
C43 0.013(3) 0.034(4) 0.023(4) -0.010(3) 0.002(3) -0.007(3)
C44 0.019(3) 0.036(4) 0.031(4) -0.011(3) 0.010(3) -0.008(3)
C45 0.030(4) 0.034(4) 0.051(5) -0.012(4) 0.020(4) -0.005(3)
C46 0.043(5) 0.038(5) 0.090(8) -0.030(5) 0.044(5) -0.012(4)
C47 0.071(7) 0.068(7) 0.062(7) -0.037(6) 0.049(6) -0.024(6)
C48 0.064(7) 0.074(7) 0.042(5) -0.014(5) 0.030(5) -0.012(6)
C49 0.035(4) 0.062(6) 0.021(4) -0.006(4) 0.007(3) -0.008(4)
C50 0.014(3) 0.036(4) 0.013(3) -0.008(3) 0.002(3) -0.004(3)
C51 0.022(3) 0.034(4) 0.019(3) -0.003(3) 0.006(3) -0.003(3)
C52 0.021(4) 0.043(5) 0.028(4) -0.002(3) 0.005(3) 0.001(3)
C53 0.030(4) 0.055(6) 0.035(4) -0.002(4) 0.016(4) -0.009(4)
C54 0.037(4) 0.051(5) 0.026(4) 0.006(4) 0.006(3) -0.011(4)
C55 0.033(4) 0.046(5) 0.026(4) 0.013(4) 0.005(3) 0.007(4)
C56 0.022(4) 0.046(5) 0.025(4) 0.014(3) 0.006(3) 0.008(3)
C57 0.030(4) 0.032(4) 0.017(3) 0.004(3) 0.011(3) 0.011(3)
C58 0.047(5) 0.030(4) 0.019(4) 0.002(3) 0.009(3) 0.007(4)
C59 0.092(8) 0.027(4) 0.028(4) -0.002(3) 0.019(5) 0.007(5)
C60 0.085(8) 0.048(6) 0.043(5) 0.011(5) 0.033(5) 0.038(6)
C61 0.043(5) 0.076(7) 0.031(4) 0.018(5) 0.017(4) 0.036(5)
C62 0.036(4) 0.045(5) 0.022(4) 0.010(3) 0.007(3) 0.012(4)
C63 0.021(3) 0.029(4) 0.017(3) -0.003(3) 0.001(3) 0.001(3)
C64 0.095(7) 0.042(5) 0.190(12) -0.052(6) 0.080(8) -0.021(5)
C65 0.098(7) 0.044(5) 0.192(12) -0.051(6) 0.078(8) -0.021(5)
C66 0.022(4) 0.043(5) 0.023(4) 0.002(3) 0.005(3) 0.002(3)
C67 0.022(4) 0.070(7) 0.057(6) 0.008(5) 0.014(4) 0.004(4)

loop_
_atom_type_symbol
_atom_type_description
_atom_type_scat_dispersion_real
_atom_type_scat_dispersion_imag
_atom_type_scat_source
C C 0.0033 0.0016 'International Tables Vol C Tables 4.2.6.8 and 6.1.1.4'
H H 0.0000 0.0000 'International Tables Vol C Tables 4.2.6.8 and 6.1.1.4'
N N 0.0061 0.0033 'International Tables Vol C Tables 4.2.6.8 and 6.1.1.4'
Ni Ni 0.3393 1.1124 'International Tables Vol C Tables 4.2.6.8 and 6.1.1.4'
O O 0.0106 0.0060 'International Tables Vol C Tables 4.2.6.8 and 6.1.1.4'

loop_
_geom_angle_atom_site_label_1
_geom_angle_atom_site_label_2
_geom_angle_atom_site_label_3
_geom_angle
_geom_angle_site_symmetry_1
_geom_angle_site_symmetry_3
_geom_angle_publ_flag
O1 Ni1 Ni2 40.13(14) . . ?
O1 Ni1 O2 77.84(19) . . ?
O1 Ni1 O3 98.2(2) . . ?
O1 Ni1 O5 94.8(2) . . ?
O1 Ni1 N5 88.6(2) . . ?
O1 Ni1 N6 166.2(2) . . ?
O2 Ni1 Ni2 38.92(13) . . ?
O2 Ni1 O3 170.6(3) . . ?
O2 Ni1 O5 84.9(2) . . ?
O2 Ni1 N5 100.7(2) . . ?
O2 Ni1 N6 91.6(2) . . ?
O3 Ni1 Ni2 135.0(2) . . ?
O3 Ni1 O5 87.0(3) . . ?
O3 Ni1 N5 87.6(3) . . ?
O3 Ni1 N6 93.6(3) . . ?
O5 Ni1 Ni2 82.26(17) . . ?
O5 Ni1 N5 174.0(2) . . ?
N5 Ni1 Ni2 103.49(16) . . ?
N6 Ni1 Ni2 130.40(18) . . ?
N6 Ni1 O5 93.0(2) . . ?
N6 Ni1 N5 84.7(2) . . ?
O1 Ni2 Ni1 39.80(14) . . ?
O1 Ni2 O6 96.5(2) . . ?
O1 Ni2 O7 154.1(2) . . ?
O1 Ni2 N1 87.7(2) . . ?
O1 Ni2 N3 112.2(2) . . ?
O2 Ni2 Ni1 39.75(14) . . ?
O2 Ni2 O1 78.3(2) . . ?
O2 Ni2 O6 90.2(2) . . ?
O2 Ni2 O7 88.2(2) . . ?
O2 Ni2 N1 165.6(2) . . ?
O2 Ni2 N3 87.0(2) . . ?
O6 Ni2 Ni1 86.76(16) . . ?
O7 Ni2 Ni1 120.27(14) . . ?
O7 Ni2 O6 61.1(2) . . ?
O7 Ni2 N3 88.8(2) . . ?
N1 Ni2 Ni1 125.88(17) . . ?
N1 Ni2 O6 88.2(2) . . ?
N1 Ni2 O7 103.5(2) . . ?
N1 Ni2 N3 101.4(2) . . ?
N3 Ni2 Ni1 109.18(16) . . ?
N3 Ni2 O6 149.9(2) . . ?
Ni1 O1 Ni2 100.1(2) . . ?
C1 O1 Ni1 127.1(4) . . ?
C1 O1 Ni2 118.8(4) . . ?
Ni2 O2 Ni1 101.3(2) . . ?
C12 O2 Ni1 126.3(4) . . ?
C12 O2 Ni2 128.4(5) . . ?
C64 O3 Ni1 132.3(9) . . ?
C66 O6 Ni2 88.3(4) . . ?
C66 O7 Ni2 90.9(5) . . ?
C17 N1 Ni2 130.2(5) . . ?
C37 N1 Ni2 117.0(5) . . ?
C37 N1 C17 107.2(6) . . ?
C24 N2 C31 127.5(6) . . ?
C37 N2 C24 107.2(6) . . ?
C37 N2 C31 125.0(6) . . ?
C43 N3 Ni2 120.1(4) . . ?
C63 N3 Ni2 108.6(4) . . ?
C63 N3 C43 105.3(6) . . ?
C50 N4 C57 124.3(6) . . ?
C63 N4 C50 108.2(6) . . ?
C63 N4 C57 126.5(6) . . ?
C7 N5 Ni1 108.4(5) . . ?
C7 N5 C8 109.3(6) . . ?
C8 N5 Ni1 103.3(5) . . ?
C39 N5 Ni1 115.6(4) . . ?
C39 N5 C7 109.0(6) . . ?
C39 N5 C8 110.9(6) . . ?
C9 N6 Ni1 107.4(4) . . ?
C9 N6 C10 110.7(6) . . ?
C10 N6 Ni1 109.4(5) . . ?
C40 N6 Ni1 111.7(5) . . ?
C40 N6 C9 109.9(7) . . ?
C40 N6 C10 107.7(6) . . ?
O1 C1 C2 118.4(6) . . ?
O1 C1 C6 123.2(7) . . ?
C2 C1 C6 118.5(7) . . ?
C1 C2 C37 119.0(6) . . ?
C3 C2 C1 120.2(7) . . ?
C3 C2 C37 120.8(7) . . ?
C4 C3 C2 122.5(7) . . ?
C3 C4 C5 116.8(7) . . ?
C3 C4 C38 121.9(8) . . ?
C5 C4 C38 121.3(7) . . ?
C4 C5 C6 124.1(7) . . ?
C1 C6 C7 124.3(7) . . ?
C5 C6 C1 118.0(7) . . ?
C5 C6 C7 117.7(7) . . ?
N5 C7 C6 115.1(6) . . ?
N5 C8 C9 109.5(6) . . ?
N6 C9 C8 109.3(7) . . ?
C11 C10 N6 114.7(6) . . ?
C12 C11 C10 120.4(7) . . ?
C16 C11 C10 119.4(6) . . ?
C16 C11 C12 120.2(6) . . ?
O2 C12 C11 119.4(6) . . ?
O2 C12 C13 122.4(6) . . ?
C11 C12 C13 118.2(6) . . ?
C12 C13 C63 121.5(6) . . ?
C14 C13 C12 118.2(6) . . ?
C14 C13 C63 120.1(6) . . ?
C15 C14 C13 123.5(7) . . ?
C14 C15 C16 117.0(6) . . ?
C14 C15 C41 122.5(7) . . ?
C16 C15 C41 120.5(6) . . ?
C11 C16 C15 122.8(6) . . ?
N1 C17 C18 125.4(6) . . ?
C24 C17 N1 108.5(6) . . ?
C24 C17 C18 126.2(7) . . ?
C19 C18 C17 120.7(6) . . ?
C23 C18 C17 122.2(7) . . ?
C23 C18 C19 117.1(7) . . ?
C20 C19 C18 121.4(7) . . ?
C19 C20 C21 119.9(8) . . ?
C22 C21 C20 119.5(8) . . ?
C23 C22 C21 119.9(8) . . ?
C22 C23 C18 122.3(8) . . ?
N2 C24 C25 122.0(6) . . ?
C17 C24 N2 106.4(6) . . ?
C17 C24 C25 131.6(7) . . ?
C26 C25 C24 120.9(7) . . ?
C26 C25 C30 118.1(7) . . ?
C30 C25 C24 120.9(7) . . ?
C25 C26 C27 121.4(8) . . ?
C28 C27 C26 119.0(8) . . ?
C29 C28 C27 121.2(8) . . ?
C28 C29 C30 119.3(9) . . ?
C29 C30 C25 121.0(8) . . ?
C32 C31 N2 119.7(7) . . ?
C36 C31 N2 118.0(7) . . ?
C36 C31 C32 122.1(7) . . ?
C31 C32 C33 119.2(9) . . ?
C34 C33 C32 119.9(9) . . ?
C33 C34 C35 120.7(8) . . ?
C34 C35 C36 119.7(9) . . ?
C31 C36 C35 118.3(8) . . ?
N1 C37 N2 110.6(6) . . ?
N1 C37 C2 127.2(6) . . ?
N2 C37 C2 122.1(6) . . ?
N3 C43 C44 122.7(7) . . ?
C50 C43 N3 110.0(6) . . ?
C50 C43 C44 127.2(7) . . ?
C45 C44 C43 120.0(7) . . ?
C45 C44 C49 119.0(7) . . ?
C49 C44 C43 120.8(7) . . ?
C44 C45 C46 119.5(9) . . ?
C47 C46 C45 120.8(9) . . ?
C48 C47 C46 119.2(8) . . ?
C47 C48 C49 121.0(10) . . ?
C48 C49 C44 120.5(9) . . ?
N4 C50 C51 124.6(6) . . ?
C43 C50 N4 105.7(6) . . ?
C43 C50 C51 129.6(6) . . ?
C52 C51 C50 118.2(7) . . ?
C56 C51 C50 123.2(6) . . ?
C56 C51 C52 118.5(7) . . ?
C53 C52 C51 120.1(7) . . ?
C54 C53 C52 121.4(7) . . ?
C53 C54 C55 119.0(8) . . ?
C54 C55 C56 120.3(8) . . ?
C51 C56 C55 120.6(7) . . ?
C58 C57 N4 119.2(6) . . ?
C58 C57 C62 122.8(7) . . ?
C62 C57 N4 118.0(7) . . ?
C57 C58 C59 117.0(8) . . ?
C60 C59 C58 121.3(9) . . ?
C61 C60 C59 120.0(8) . . ?
C60 C61 C62 120.4(9) . . ?
C61 C62 C57 118.5(9) . . ?
N3 C63 N4 110.8(6) . . ?
N3 C63 C13 125.3(6) . . ?
N4 C63 C13 123.8(6) . . ?
O3 C64 O4 119.3(13) . . ?
O3 C64 C65 110.0(14) . . ?
O4 C64 C65 130.2(12) . . ?
O4A C64 O3 135.3(15) . . ?
O4A C64 C65 112.8(13) . . ?
O6 C66 C67 119.1(7) . . ?
O7 C66 O6 119.7(7) . . ?
O7 C66 C67 121.1(8) . . ?

loop_
_geom_bond_atom_site_label_1
_geom_bond_atom_site_label_2
_geom_bond_distance
_geom_bond_site_symmetry_2
_geom_bond_publ_flag
Ni1 Ni2 3.1318(14) . ?
Ni1 O1 2.036(5) . ?
Ni1 O2 2.042(5) . ?
Ni1 O3 2.047(6) . ?
Ni1 O5 2.105(6) . ?
Ni1 N5 2.106(6) . ?
Ni1 N6 2.101(6) . ?
Ni2 O1 2.050(5) . ?
Ni2 O2 2.006(5) . ?
Ni2 O6 2.171(5) . ?
Ni2 O7 2.137(5) . ?
Ni2 N1 2.089(6) . ?
Ni2 N3 2.153(6) . ?
O1 C1 1.337(8) . ?
O2 C12 1.310(8) . ?
O3 C64 1.262(14) . ?
O4 C64 1.55(3) . ?
O4A C64 1.083(18) . ?
O6 C66 1.286(9) . ?
O7 C66 1.247(9) . ?
N1 C17 1.398(9) . ?
N1 C37 1.316(9) . ?
N2 C24 1.389(9) . ?
N2 C31 1.454(9) . ?
N2 C37 1.374(9) . ?
N3 C43 1.407(9) . ?
N3 C63 1.347(9) . ?
N4 C50 1.399(8) . ?
N4 C57 1.456(8) . ?
N4 C63 1.355(9) . ?
N5 C7 1.478(9) . ?
N5 C8 1.486(9) . ?
N5 C39 1.478(9) . ?
N6 C9 1.490(11) . ?
N6 C10 1.505(10) . ?
N6 C40 1.484(9) . ?
C1 C2 1.411(10) . ?
C1 C6 1.423(10) . ?
C2 C3 1.387(10) . ?
C2 C37 1.481(10) . ?
C3 C4 1.378(11) . ?
C4 C5 1.386(11) . ?
C4 C38 1.508(10) . ?
C5 C6 1.392(10) . ?
C6 C7 1.497(10) . ?
C8 C9 1.516(11) . ?
C10 C11 1.487(10) . ?
C11 C12 1.421(9) . ?
C11 C16 1.382(10) . ?
C12 C13 1.431(9) . ?
C13 C14 1.409(9) . ?
C13 C63 1.473(9) . ?
C14 C15 1.381(9) . ?
C15 C16 1.393(10) . ?
C15 C41 1.499(10) . ?
C17 C18 1.468(10) . ?
C17 C24 1.376(10) . ?
C18 C19 1.405(10) . ?
C18 C23 1.390(10) . ?
C19 C20 1.380(10) . ?
C20 C21 1.391(11) . ?
C21 C22 1.388(12) . ?
C22 C23 1.371(12) . ?
C24 C25 1.478(9) . ?
C25 C26 1.384(11) . ?
C25 C30 1.402(11) . ?
C26 C27 1.389(11) . ?
C27 C28 1.380(13) . ?
C28 C29 1.376(14) . ?
C29 C30 1.383(12) . ?
C31 C32 1.368(11) . ?
C31 C36 1.365(11) . ?
C32 C33 1.392(12) . ?
C33 C34 1.366(15) . ?
C34 C35 1.378(14) . ?
C35 C36 1.411(11) . ?
C43 C44 1.482(9) . ?
C43 C50 1.364(10) . ?
C44 C45 1.381(11) . ?
C44 C49 1.386(11) . ?
C45 C46 1.402(11) . ?
C46 C47 1.377(15) . ?
C47 C48 1.360(15) . ?
C48 C49 1.384(12) . ?
C50 C51 1.472(10) . ?
C51 C52 1.407(10) . ?
C51 C56 1.388(10) . ?
C52 C53 1.381(11) . ?
C53 C54 1.378(12) . ?
C54 C55 1.389(11) . ?
C55 C56 1.396(11) . ?
C57 C58 1.380(11) . ?
C57 C62 1.390(11) . ?
C58 C59 1.393(12) . ?
C59 C60 1.385(15) . ?
C60 C61 1.377(15) . ?
C61 C62 1.381(12) . ?
C64 C65 1.60(2) . ?
C66 C67 1.490(10) . ?

loop_
_geom_torsion_atom_site_label_1
_geom_torsion_atom_site_label_2
_geom_torsion_atom_site_label_3
_geom_torsion_atom_site_label_4
_geom_torsion
_geom_torsion_site_symmetry_1
_geom_torsion_site_symmetry_2
_geom_torsion_site_symmetry_3
_geom_torsion_site_symmetry_4
_geom_torsion_publ_flag
Ni1 O1 C1 C2 -176.8(5) . . . . ?
Ni1 O1 C1 C6 3.6(9) . . . . ?
Ni1 O2 C12 C11 38.3(8) . . . . ?
Ni1 O2 C12 C13 -141.7(5) . . . . ?
Ni1 O3 C64 O4 -22.2(19) . . . . ?
Ni1 O3 C64 O4A 3(3) . . . . ?
Ni1 O3 C64 C65 165.5(7) . . . . ?
Ni1 N5 C7 C6 -66.3(7) . . . . ?
Ni1 N5 C8 C9 48.8(7) . . . . ?
Ni1 N6 C9 C8 32.5(7) . . . . ?
Ni1 N6 C10 C11 63.9(7) . . . . ?
Ni2 O1 C1 C2 51.4(7) . . . . ?
Ni2 O1 C1 C6 -128.2(6) . . . . ?
Ni2 O2 C12 C11 -168.5(5) . . . . ?
Ni2 O2 C12 C13 11.5(9) . . . . ?
Ni2 O6 C66 O7 0.4(7) . . . . ?
Ni2 O6 C66 C67 -178.0(7) . . . . ?
Ni2 O7 C66 O6 -0.4(7) . . . . ?
Ni2 O7 C66 C67 178.0(7) . . . . ?
Ni2 N1 C17 C18 -30.1(10) . . . . ?
Ni2 N1 C17 C24 151.3(5) . . . . ?
Ni2 N1 C37 N2 -155.5(5) . . . . ?
Ni2 N1 C37 C2 28.3(10) . . . . ?
Ni2 N3 C43 C44 62.8(8) . . . . ?
Ni2 N3 C43 C50 -121.0(5) . . . . ?
Ni2 N3 C63 N4 127.4(5) . . . . ?
Ni2 N3 C63 C13 -57.0(7) . . . . ?
O1 C1 C2 C3 180.0(6) . . . . ?
O1 C1 C2 C37 -1.4(10) . . . . ?
O1 C1 C6 C5 178.8(6) . . . . ?
O1 C1 C6 C7 -3.1(11) . . . . ?
O2 C12 C13 C14 177.3(6) . . . . ?
O2 C12 C13 C63 2.9(10) . . . . ?
N1 C17 C18 C19 -40.0(11) . . . . ?
N1 C17 C18 C23 142.0(8) . . . . ?
N1 C17 C24 N2 0.5(8) . . . . ?
N1 C17 C24 C25 -179.6(7) . . . . ?
N2 C24 C25 C26 122.7(8) . . . . ?
N2 C24 C25 C30 -57.0(10) . . . . ?
N2 C31 C32 C33 -173.9(7) . . . . ?
N2 C31 C36 C35 173.8(6) . . . . ?
N3 C43 C44 C45 49.5(10) . . . . ?
N3 C43 C44 C49 -136.5(8) . . . . ?
N3 C43 C50 N4 -0.4(7) . . . . ?
N3 C43 C50 C51 -176.8(6) . . . . ?
N4 C50 C51 C52 -131.0(7) . . . . ?
N4 C50 C51 C56 51.9(10) . . . . ?
N4 C57 C58 C59 -179.5(6) . . . . ?
N4 C57 C62 C61 -178.8(6) . . . . ?
N5 C8 C9 N6 -56.6(8) . . . . ?
N6 C10 C11 C12 -60.1(9) . . . . ?
N6 C10 C11 C16 121.6(7) . . . . ?
C1 C2 C3 C4 1.6(11) . . . . ?
C1 C2 C37 N1 -44.8(11) . . . . ?
C1 C2 C37 N2 139.5(7) . . . . ?
C1 C6 C7 N5 39.9(10) . . . . ?
C2 C1 C6 C5 -0.8(10) . . . . ?
C2 C1 C6 C7 177.4(7) . . . . ?
C2 C3 C4 C5 -1.4(11) . . . . ?
C2 C3 C4 C38 176.3(7) . . . . ?
C3 C2 C37 N1 133.9(8) . . . . ?
C3 C2 C37 N2 -41.9(10) . . . . ?
C3 C4 C5 C6 0.1(11) . . . . ?
C4 C5 C6 C1 1.0(11) . . . . ?
C4 C5 C6 C7 -177.3(7) . . . . ?
C5 C6 C7 N5 -141.9(7) . . . . ?
C6 C1 C2 C3 -0.4(10) . . . . ?
C6 C1 C2 C37 178.2(6) . . . . ?
C7 N5 C8 C9 164.0(7) . . . . ?
C8 N5 C7 C6 -178.2(7) . . . . ?
C9 N6 C10 C11 -54.3(8) . . . . ?
C10 N6 C9 C8 151.9(6) . . . . ?
C10 C11 C12 O2 2.9(10) . . . . ?
C10 C11 C12 C13 -177.1(6) . . . . ?
C10 C11 C16 C15 178.3(7) . . . . ?
C11 C12 C13 C14 -2.6(9) . . . . ?
C11 C12 C13 C63 -177.0(6) . . . . ?
C12 C11 C16 C15 -0.1(11) . . . . ?
C12 C13 C14 C15 3.1(10) . . . . ?
C12 C13 C63 N3 27.3(10) . . . . ?
C12 C13 C63 N4 -157.7(6) . . . . ?
C13 C14 C15 C16 -1.9(10) . . . . ?
C13 C14 C15 C41 -179.8(7) . . . . ?
C14 C13 C63 N3 -147.0(7) . . . . ?
C14 C13 C63 N4 28.0(10) . . . . ?
C14 C15 C16 C11 0.3(10) . . . . ?
C16 C11 C12 O2 -178.7(6) . . . . ?
C16 C11 C12 C13 1.3(10) . . . . ?
C17 N1 C37 N2 0.9(8) . . . . ?
C17 N1 C37 C2 -175.2(7) . . . . ?
C17 C18 C19 C20 -177.1(7) . . . . ?
C17 C18 C23 C22 176.9(8) . . . . ?
C17 C24 C25 C26 -57.2(11) . . . . ?
C17 C24 C25 C30 123.1(9) . . . . ?
C18 C17 C24 N2 -178.1(7) . . . . ?
C18 C17 C24 C25 1.8(13) . . . . ?
C18 C19 C20 C21 -0.1(12) . . . . ?
C19 C18 C23 C22 -1.1(12) . . . . ?
C19 C20 C21 C22 -0.7(12) . . . . ?
C20 C21 C22 C23 0.6(13) . . . . ?
C21 C22 C23 C18 0.4(13) . . . . ?
C23 C18 C19 C20 0.9(11) . . . . ?
C24 N2 C31 C32 -70.6(10) . . . . ?
C24 N2 C31 C36 113.2(8) . . . . ?
C24 N2 C37 N1 -0.6(8) . . . . ?
C24 N2 C37 C2 175.8(7) . . . . ?
C24 C17 C18 C19 138.4(8) . . . . ?
C24 C17 C18 C23 -39.6(12) . . . . ?
C24 C25 C26 C27 179.0(7) . . . . ?
C24 C25 C30 C29 -179.9(8) . . . . ?
C25 C26 C27 C28 0.8(11) . . . . ?
C26 C25 C30 C29 0.3(12) . . . . ?
C26 C27 C28 C29 0.5(13) . . . . ?
C27 C28 C29 C30 -1.3(14) . . . . ?
C28 C29 C30 C25 0.9(14) . . . . ?
C30 C25 C26 C27 -1.2(11) . . . . ?
C31 N2 C24 C17 -174.8(7) . . . . ?
C31 N2 C24 C25 5.3(11) . . . . ?
C31 N2 C37 N1 174.4(6) . . . . ?
C31 N2 C37 C2 -9.2(11) . . . . ?
C31 C32 C33 C34 -1.2(13) . . . . ?
C32 C31 C36 C35 -2.3(12) . . . . ?
C32 C33 C34 C35 0.4(14) . . . . ?
C33 C34 C35 C36 -0.6(13) . . . . ?
C34 C35 C36 C31 1.5(12) . . . . ?
C36 C31 C32 C33 2.1(12) . . . . ?
C37 N1 C17 C18 177.8(7) . . . . ?
C37 N1 C17 C24 -0.9(8) . . . . ?
C37 N2 C24 C17 0.0(8) . . . . ?
C37 N2 C24 C25 -179.9(6) . . . . ?
C37 N2 C31 C32 115.5(8) . . . . ?
C37 N2 C31 C36 -60.7(10) . . . . ?
C37 C2 C3 C4 -177.0(7) . . . . ?
C38 C4 C5 C6 -177.6(7) . . . . ?
C39 N5 C7 C6 60.4(8) . . . . ?
C39 N5 C8 C9 -75.7(8) . . . . ?
C40 N6 C9 C8 -89.3(8) . . . . ?
C40 N6 C10 C11 -174.5(7) . . . . ?
C41 C15 C16 C11 178.3(7) . . . . ?
C43 N3 C63 N4 -2.4(7) . . . . ?
C43 N3 C63 C13 173.2(6) . . . . ?
C43 C44 C45 C46 174.3(7) . . . . ?
C43 C44 C49 C48 -174.6(8) . . . . ?
C43 C50 C51 C52 44.8(10) . . . . ?
C43 C50 C51 C56 -132.3(8) . . . . ?
C44 C43 C50 N4 175.6(6) . . . . ?
C44 C43 C50 C51 -0.8(12) . . . . ?
C44 C45 C46 C47 0.5(13) . . . . ?
C45 C44 C49 C48 -0.5(13) . . . . ?
C45 C46 C47 C48 -0.8(14) . . . . ?
C46 C47 C48 C49 0.4(16) . . . . ?
C47 C48 C49 C44 0.3(15) . . . . ?
C49 C44 C45 C46 0.2(12) . . . . ?
C50 N4 C57 C58 68.4(9) . . . . ?
C50 N4 C57 C62 -112.2(7) . . . . ?
C50 N4 C63 N3 2.2(7) . . . . ?
C50 N4 C63 C13 -173.4(6) . . . . ?
C50 C43 C44 C45 -126.0(8) . . . . ?
C50 C43 C44 C49 48.1(11) . . . . ?
C50 C51 C52 C53 -177.1(7) . . . . ?
C50 C51 C56 C55 179.3(7) . . . . ?
C51 C52 C53 C54 -1.0(12) . . . . ?
C52 C51 C56 C55 2.2(11) . . . . ?
C52 C53 C54 C55 -0.5(13) . . . . ?
C53 C54 C55 C56 2.8(12) . . . . ?
C54 C55 C56 C51 -3.7(12) . . . . ?
C56 C51 C52 C53 0.1(11) . . . . ?
C57 N4 C50 C43 168.1(6) . . . . ?
C57 N4 C50 C51 -15.3(10) . . . . ?
C57 N4 C63 N3 -166.6(6) . . . . ?
C57 N4 C63 C13 17.8(10) . . . . ?
C57 C58 C59 C60 -2.1(12) . . . . ?
C58 C57 C62 C61 0.6(11) . . . . ?
C58 C59 C60 C61 1.4(13) . . . . ?
C59 C60 C61 C62 0.4(13) . . . . ?
C60 C61 C62 C57 -1.4(12) . . . . ?
C62 C57 C58 C59 1.1(11) . . . . ?
C63 N3 C43 C44 -174.5(6) . . . . ?
C63 N3 C43 C50 1.7(7) . . . . ?
C63 N4 C50 C43 -1.1(7) . . . . ?
C63 N4 C50 C51 175.6(6) . . . . ?
C63 N4 C57 C58 -124.5(7) . . . . ?
C63 N4 C57 C62 54.9(9) . . . . ?
C63 C13 C14 C15 177.5(6) . . . . ?
